data_2101458
loop_
_publ_author_name
'N\"uesch, F.'
'Gr\"atzel, M.'
'Nesper, R.'
'Shklover, V.'

_publ_section_title
;
 Crystal and molecular structures of
 3-acetyl-5-[2-(3-ethyl-2-benzothiazolidene)]ethylidenerhodanine and
 its lithium and sodium salts. Layered organic--inorganic structures
;
_journal_issue 2
_journal_name_full 'Acta Crystallographica Section B'
_journal_page_first 277
_journal_page_last 286
_journal_paper_doi 10.1107/S0108768195008263
_journal_volume 52
_journal_year 1996
_chemical_formula_sum 'C18 H20 N2 O4 S4'
_chemical_formula_weight 456.6
_space_group_IT_number 2
_space_group_name_Hall '-P 1'
_space_group_name_H-M_alt 'P -1'
_symmetry_cell_setting triclinic
_symmetry_space_group_name_Hall '-P 1'
_symmetry_space_group_name_H-M 'P -1'
_cell_angle_alpha 101.71(5)
_cell_angle_beta 90.45(5)
_cell_angle_gamma 102.27(5)
_cell_formula_units_Z 2
_cell_length_a 7.664(6)
_cell_length_b 9.874(8)
_cell_length_c 14.851(8)
_cell_volume 1073.8(14)
_diffrn_radiation_type Mo
_diffrn_radiation_wavelength 0.71073
_exptl_absorpt_coefficient_mu 0.469
_exptl_crystal_density_diffrn 1.412
_exptl_crystal_F_000 476
_cod_data_source_file ab0334.cif
_cod_data_source_block ab0334a
_cod_original_cell_volume 1074.0(10)
_cod_database_code 2101458

loop_
_space_group_symop_id
_space_group_symop_operation_xyz
1 x,y,z
2 -x,-y,-z

loop_
_atom_site_label
_atom_site_fract_x
_atom_site_fract_y
_atom_site_fract_z
_atom_site_U_iso_or_equiv
S(1) .2796(3) -.1197(2) .0120(2) .0650(10)
S(2) .1157(3) .4336(2) .0777(2) .0670(10)
S(3) .0399(4) .6948(3) .1962(2) .0900(10)
O(1) .0882(9) .2380(6) .2771(4) .072(3)
O(2) .3459(10) .6074(7) .3643(5) .085(3)
O(3) .1654(9) .6769(7) .4731(4) .089(3)
N(1) .2844(9) -.0388(7) -.1413(5) .058(3)
N(2) .0587(9) .4526(7) .2490(5) .061(3)
C(1) .2522(11) .0048(8) -.0527(6) .055(4)
C(2) .2027(11) .1309(8) -.0127(6) .058(4)
C(3) .1694(11) .1655(8) .0794(6) .059(4)
C(4) .1265(12) .2875(8) .1258(6) .059(4)
C(5) .3387(12) -.1694(9) -.1618(7) .062(4)
C(6) .3377(11) -.2284(9) -.0849(6) .061(4)
C(7) .3840(12) -.3603(9) -.0908(7) .072(4)
C(8) .4270(13) -.4263(10) -.1754(9) .085(5)
C(9) .4283(13) -.3670(10) -.2512(8) .082(5)
C(10) .3817(12) -.2371(9) -.2467(7) .073(4)
C(11) .0929(12) .3144(9) .2210(7) .062(4)
C(12) .0706(12) .5303(8) .1818(7) .065(4)
C(13) .2634(13) .0424(9) -.2125(6) .073(4)
C(14) .4348(16) .1487(10) -.2189(7) .105(6)
C(15) .0306(12) .5114(9) .3438(6) .064(6)
C(16) .2006(15) .6035(9) .3928(6) .066(4)
S(4) .3645(5) .1395(5) .4898(2) .105(2)
O(4) .5434(10) .1546(7) .4502(5) .098(3)
C(17) .2872(17) .2888(12) .4870(9) .133(7)
C(18) .2165(16) .0255(11) .4004(8) .117(6)
H(3B) .2629 .7315 .4970 .08
H(2A) .1911 .1972 -.0504 .08
H(3A) .1771 .0946 .1140 .08
H(7A) .3852 -.4017 -.0377 .08
H(8A) .4560 -.5175 -.1818 .08
H(9A) .4639 -.4157 -.3084 .08
H(10A) .3787 -.1954 -.2996 .08
H(13A) .1700 .0929 -.1972 .08
H(13B) .2309 -.0214 -.2710 .08
H(14A) .4219 .2018 -.2651 .08
H(14B) .4659 .2124 -.1603 .08
H(14C) .5272 .0973 -.2347 .08
H(15A) -.0122 .4351 .3746 .08
H(15B) -.0591 .5663 .3453 .08
H(17A) .3536 .3662 .5326 .08
H(17B) .3018 .3112 .4272 .08
H(17C) .1628 .2729 .4999 .08
H(18A) .2400 -.0680 .3909 .08
H(18B) .0953 .0220 .4173 .08
H(18C) .2343 .0603 .3446 .08

loop_
_geom_angle_atom_site_label_1
_geom_angle_atom_site_label_2
_geom_angle_atom_site_label_3
_geom_angle
C(1) S(1) C(6) 90.9(4)
C(4) S(2) C(12) 92.1(4)
C(1) N(1) C(5) 114.9(8)
C(1) N(1) C(13) 122.8(7)
C(5) N(1) C(13) 122.4(7)
C(11) N(2) C(12) 115.3(7)
C(11) N(2) C(15) 122.1(8)
C(12) N(2) C(15) 122.3(7)
S(1) C(1) C(2) 121.8(7)
N(1) C(1) C(2) 127.2(8)
C(1) C(2) C(3) 122.9(9)
C(2) C(3) C(4) 127.6(9)
C(3) C(4) S(2) 124.8(7)
C(3) C(4) C(11) 124.1(9)
S(1) C(1) N(1) 111.0(6)
N(1) C(5) C(6) 111.3(8)
C(5) C(6) S(1) 111.8(7)
C(5) C(6) C(7) 120.5(8)
C(6) C(7) C(8) 117.0(10)
C(7) C(8) C(9) 122.0(10)
C(8) C(9) C(10) 121.0(10)
C(9) C(10) C(5) 117.0(10)
C(10) C(5) C(6) 122.0(9)
S(1) C(6) C(7) 127.7(8)
C(10) C(5) N(1) 126.7(9)
S(2) C(4) C(11) 111.1(6)
C(4) C(11) N(2) 110.2(8)
N(2) C(12) S(2) 111.2(6)
O(1) C(11) N(2) 119.8(8)
O(1) C(11) C(4) 130.0(8)
S(2) C(12) S(3) 123.5(6)
N(2) C(12) S(3) 125.2(7)
N(1) C(13) C(14) 110.8(8)
N(2) C(15) C(16) 111.4(7)
O(2) C(16) O(3) 125.0(8)
O(2) C(16) C(15) 124.8(8)
O(3) C(16) C(15) 110.2(9)

loop_
_geom_bond_atom_site_label_1
_geom_bond_atom_site_label_2
_geom_bond_distance
S(1) C(1) 1.750(10)
S(1) C(6) 1.734(9)
S(2) C(4) 1.750(10)
S(2) C(12) 1.724(9)
S(3) C(12) 1.661(9)
O(1) C(11) 1.230(10)
O(2) C(16) 1.190(10)
O(3) C(16) 1.330(10)
N(1) C(1) 1.340(10)
N(1) C(5) 1.410(10)
N(1) C(13) 1.480(10)
N(2) C(11) 1.420(10)
N(2) C(12) 1.370(10)
N(2) C(15) 1.450(10)
C(1) C(2) 1.400(10)
C(2) C(3) 1.380(10)
C(3) C(4) 1.370(10)
C(5) C(6) 1.380(10)
C(6) C(7) 1.410(10)
C(7) C(8) 1.37(2)
C(8) C(9) 1.37(2)
C(9) C(10) 1.39(2)
C(10) C(5) 1.380(10)
C(4) C(11) 1.420(10)
C(13) C(14) 1.510(10)
C(15) C(16) 1.510(10)
